data_2244095
loop_
_publ_author_name
'Khrustalev, Victor N.'
'\,Celikesir, Sevim T\"urktekin'
'Akkurt, Mehmet'
'Kolesnik, Irina A.'
'Potkin, Vladimir I.'
'Mlowe, Sixberth'

_publ_section_title
;
 Crystal structure and Hirshfeld surface analysis of
 <i>N</i>-{[5-(4-methylphenyl)-1,2-oxazol-3-yl]methyl}-1-phenyl-<i>N</i>-(prop-2-en-1-yl)methanesulfonamide
;
_journal_coeditor_code JY2020
_journal_issue 6
_journal_name_full 'Acta Crystallographica Section E'
_journal_page_first
;
;
_journal_paper_doi 10.1107/S2056989022005035
_journal_volume 78
_journal_year 2022
_chemical_formula_iupac 'C21 H22 N2 O3 S'
_chemical_formula_moiety 'C21 H22 N2 O3 S'
_chemical_formula_sum 'C21 H22 N2 O3 S'
_chemical_formula_weight 382.46
_chemical_name_systematic
<i>N</i>-{[5-(4-Methylphenyl)-1,2-oxazol-3-yl]methyl}-1-phenyl-<i>N</i>-(prop-2-en-1-yl)methanesulfonamide
_space_group_crystal_system monoclinic
_space_group_IT_number 9
_space_group_name_Hall 'I -2ya'
_space_group_name_H-M_alt 'I 1 a 1'
_atom_sites_solution_hydrogens geom
_atom_sites_solution_primary SHELXT
_audit_creation_method SHELXL-2018/3
_cell_angle_alpha 90
_cell_angle_beta 100.5260(10)
_cell_angle_gamma 90
_cell_formula_units_Z 4
_cell_length_a 10.79790(10)
_cell_length_b 10.2238(10)
_cell_length_c 17.7316(2)
_cell_measurement_reflns_used 18074
_cell_measurement_temperature 100(2)
_cell_measurement_theta_max 79.2
_cell_measurement_theta_min 5.0
_cell_volume 1924.55(19)
_computing_cell_refinement 'CrysAlisPro (Rigaku OD, 2021)'
_computing_data_collection 'CrysAlisPro (Rigaku OD, 2021)'
_computing_data_reduction 'CrysAlisPro (Rigaku OD, 2021)'
_computing_molecular_graphics 'ORTEP-3 for Windows (Farrugia, 2012)'
_computing_publication_material 'PLATON (Spek, 2020)'
_computing_structure_refinement 'SHELXL2018 (Sheldrick, 2015b)'
_computing_structure_solution 'SHELXT (Sheldrick, 2015a)'
_diffrn_ambient_temperature 100(2)
_diffrn_measured_fraction_theta_full 1.000
_diffrn_measured_fraction_theta_max 1.000
_diffrn_measurement_device_type 'XtaLAB Synergy, Dualflex, HyPix'
_diffrn_measurement_method '\f and \w'
_diffrn_radiation_type CuK\a
_diffrn_radiation_wavelength 1.54178
_diffrn_reflns_av_R_equivalents 0.0507
_diffrn_reflns_av_unetI/netI 0.0306
_diffrn_reflns_limit_h_max 13
_diffrn_reflns_limit_h_min -13
_diffrn_reflns_limit_k_max 13
_diffrn_reflns_limit_k_min -12
_diffrn_reflns_limit_l_max 22
_diffrn_reflns_limit_l_min -22
_diffrn_reflns_number 21251
_diffrn_reflns_theta_full 67.679
_diffrn_reflns_theta_max 79.602
_diffrn_reflns_theta_min 5.015
_diffrn_source 'micro-focus sealed X-ray tube'
_diffrn_standards_decay_% 0
_diffrn_standards_interval_count 0
_diffrn_standards_interval_time 0
_diffrn_standards_number 0
_exptl_absorpt_coefficient_mu 1.690
_exptl_absorpt_correction_T_max 0.779
_exptl_absorpt_correction_T_min 0.668
_exptl_absorpt_correction_type multi-scan
_exptl_absorpt_process_details
;
(CrysAlisPro; Rigaku OD, 2021)
;
_exptl_crystal_colour colourless
_exptl_crystal_density_diffrn 1.320
_exptl_crystal_description prism
_exptl_crystal_F_000 808
_exptl_crystal_size_max 0.240
_exptl_crystal_size_mid 0.220
_exptl_crystal_size_min 0.140
_refine_diff_density_max 0.471
_refine_diff_density_min -0.576
_refine_ls_abs_structure_details
;
 Refined as an inversion twin
;
_refine_ls_abs_structure_Flack 0.00(2)
_refine_ls_extinction_coef 0.0023(4)
_refine_ls_extinction_expression Fc^*^=kFc[1+0.001xFc^2^\l^3^/sin(2\q)]^-1/4^
_refine_ls_extinction_method 'SHELXL-2018/3 (Sheldrick, 2015b)'
_refine_ls_goodness_of_fit_ref 1.094
_refine_ls_hydrogen_treatment constr
_refine_ls_matrix_type full
_refine_ls_number_parameters 247
_refine_ls_number_reflns 3572
_refine_ls_number_restraints 2
_refine_ls_restrained_S_all 1.093
_refine_ls_R_factor_all 0.0452
_refine_ls_R_factor_gt 0.0451
_refine_ls_shift/su_max 0.000
_refine_ls_shift/su_mean 0.000
_refine_ls_structure_factor_coef Fsqd
_refine_ls_weighting_details 'w=1/[\s^2^(Fo^2^)+(0.1004P)^2^+0.3109P] where P=(Fo^2^+2Fc^2^)/3'
_refine_ls_weighting_scheme calc
_refine_ls_wR_factor_gt 0.1244
_refine_ls_wR_factor_ref 0.1246
_reflns_number_gt 3542
_reflns_number_total 3572
_reflns_threshold_expression 'I > 2\s(I)'
_cod_data_source_file jy2020sup1.cif
_cod_data_source_block I
_cod_original_sg_symbol_H-M 'I a'
_cod_database_code 2244095
_shelx_space_group_comment
;
The symmetry employed for this shelxl refinement is uniquely defined
by the following loop, which should always be used as a source of
symmetry information in preference to the above space-group names.
They are only intended as comments.
;
_shelx_estimated_absorpt_t_min 0.687
_shelx_estimated_absorpt_t_max 0.798

loop_
_space_group_symop_operation_xyz
'x, y, z'
'x+1/2, -y, z'
'x+1/2, y+1/2, z+1/2'
'x+1, -y+1/2, z+1/2'

loop_
_atom_site_type_symbol
_atom_site_label
_atom_site_fract_x
_atom_site_fract_y
_atom_site_fract_z
_atom_site_U_iso_or_equiv
_atom_site_adp_type
_atom_site_calc_flag
_atom_site_occupancy
_atom_site_disorder_assembly
_atom_site_disorder_group
S S1 0.20850(6) 0.59215(6) 0.37939(4) 0.0181(2) Uani d 1 . .
O O1 0.1034(2) 0.6795(2) 0.36066(12) 0.0253(5) Uani d 1 . .
O O2 0.1867(2) 0.4534(2) 0.37509(14) 0.0271(5) Uani d 1 . .
O O3 0.1016(2) 0.7878(2) 0.64904(11) 0.0248(5) Uani d 1 . .
N N1 0.2802(2) 0.6254(2) 0.46571(13) 0.0183(5) Uani d 1 . .
N N2 0.2125(3) 0.7725(3) 0.61968(15) 0.0259(6) Uani d 1 . .
C C1 0.3167(3) 0.6294(3) 0.31677(16) 0.0206(6) Uani d 1 . .
H H1A 0.390384 0.570343 0.328837 0.025 Uiso calc 1 . .
H H1B 0.275212 0.612336 0.263131 0.025 Uiso calc 1 . .
C C2 0.2760(3) 0.7586(3) 0.49593(15) 0.0180(5) Uani d 1 . .
H H2A 0.258277 0.820906 0.452560 0.022 Uiso calc 1 . .
H H2B 0.359354 0.780818 0.526667 0.022 Uiso calc 1 . .
C C3 0.1778(3) 0.7734(3) 0.54474(16) 0.0178(5) Uani d 1 . .
C C4 0.0450(3) 0.7881(3) 0.52263(15) 0.0179(5) Uani d 1 . .
H H4 -0.003053 0.791270 0.472112 0.022 Uiso calc 1 . .
C C5 0.0023(3) 0.7966(3) 0.58978(15) 0.0180(5) Uani d 1 . .
C C6 -0.1207(3) 0.8145(3) 0.61079(15) 0.0173(5) Uani d 1 . .
C C7 -0.1342(3) 0.8064(3) 0.68787(15) 0.0199(6) Uani d 1 . .
H H7 -0.063522 0.785401 0.726289 0.024 Uiso calc 1 . .
C C8 -0.2503(3) 0.8290(3) 0.70805(15) 0.0193(5) Uani d 1 . .
H H8 -0.258482 0.822084 0.760347 0.023 Uiso calc 1 . .
C C9 -0.3554(3) 0.8615(3) 0.65319(16) 0.0189(6) Uani d 1 . .
C C10 -0.3414(3) 0.8690(3) 0.57646(16) 0.0214(6) Uani d 1 . .
H H10 -0.412186 0.890631 0.538263 0.026 Uiso calc 1 . .
C C11 -0.2261(3) 0.8453(3) 0.55508(16) 0.0209(6) Uani d 1 . .
H H11 -0.218664 0.850017 0.502582 0.025 Uiso calc 1 . .
C C12 -0.4808(3) 0.8853(3) 0.67664(17) 0.0235(6) Uani d 1 . .
H H12A -0.470660 0.949937 0.718118 0.035 Uiso calc 1 . .
H H12B -0.512271 0.803142 0.694488 0.035 Uiso calc 1 . .
H H12C -0.540911 0.918217 0.632572 0.035 Uiso calc 1 . .
C C13 0.3384(3) 0.5231(3) 0.51956(18) 0.0233(6) Uani d 1 . .
H H13A 0.325804 0.436904 0.493807 0.028 Uiso calc 1 . .
H H13B 0.295250 0.521026 0.564246 0.028 Uiso calc 1 . .
C C14 0.4759(3) 0.5443(3) 0.5472(2) 0.0264(6) Uani d 1 . .
H H14 0.528386 0.555444 0.510125 0.032 Uiso calc 1 . .
C C15 0.5284(4) 0.5485(3) 0.6206(2) 0.0334(8) Uani d 1 . .
H H15A 0.477943 0.537711 0.658813 0.040 Uiso calc 1 . .
H H15B 0.616492 0.562376 0.635134 0.040 Uiso calc 1 . .
C C16 0.3618(3) 0.7690(3) 0.32347(15) 0.0189(6) Uani d 1 . .
C C17 0.2818(3) 0.8703(3) 0.29145(17) 0.0221(6) Uani d 1 . .
H H17 0.198709 0.850949 0.265671 0.026 Uiso calc 1 . .
C C18 0.3237(3) 0.9990(3) 0.29736(18) 0.0260(6) Uani d 1 . .
H H18 0.269020 1.067490 0.275926 0.031 Uiso calc 1 . .
C C19 0.4454(4) 1.0278(3) 0.33448(18) 0.0265(7) Uani d 1 . .
H H19 0.474088 1.115850 0.338020 0.032 Uiso calc 1 . .
C C20 0.5246(3) 0.9281(3) 0.36625(19) 0.0271(6) Uani d 1 . .
H H20 0.607762 0.947754 0.391695 0.033 Uiso calc 1 . .
C C21 0.4827(3) 0.7986(3) 0.36106(17) 0.0223(6) Uani d 1 . .
H H21 0.537283 0.730553 0.383366 0.027 Uiso calc 1 . .

loop_
_atom_site_aniso_label
_atom_site_aniso_U_11
_atom_site_aniso_U_22
_atom_site_aniso_U_33
_atom_site_aniso_U_12
_atom_site_aniso_U_13
_atom_site_aniso_U_23
S1 0.0203(3) 0.0186(3) 0.0162(3) -0.0028(2) 0.0055(2) -0.0023(2)
O1 0.0217(11) 0.0310(11) 0.0225(10) 0.0011(8) 0.0021(8) 0.0003(8)
O2 0.0370(14) 0.0212(10) 0.0251(10) -0.0095(9) 0.0107(10) -0.0038(9)
O3 0.0178(10) 0.0414(12) 0.0150(10) 0.0038(8) 0.0028(8) -0.0014(8)
N1 0.0245(12) 0.0164(10) 0.0141(10) 0.0019(9) 0.0032(9) -0.0022(9)
N2 0.0209(12) 0.0395(15) 0.0182(12) 0.0047(11) 0.0061(10) -0.0024(10)
C1 0.0271(15) 0.0194(12) 0.0176(11) -0.0009(11) 0.0099(11) -0.0021(10)
C2 0.0204(13) 0.0169(11) 0.0175(12) -0.0005(10) 0.0055(10) -0.0014(9)
C3 0.0192(13) 0.0180(12) 0.0165(12) 0.0013(9) 0.0042(10) -0.0010(9)
C4 0.0193(13) 0.0199(11) 0.0143(11) 0.0007(9) 0.0022(10) 0.0008(9)
C5 0.0201(14) 0.0178(11) 0.0160(12) 0.0011(10) 0.0031(10) -0.0007(10)
C6 0.0216(14) 0.0150(11) 0.0160(12) 0.0004(9) 0.0049(10) -0.0005(9)
C7 0.0241(14) 0.0197(13) 0.0162(12) 0.0014(10) 0.0044(10) 0.0012(10)
C8 0.0245(14) 0.0188(11) 0.0158(12) -0.0011(10) 0.0065(10) 0.0002(10)
C9 0.0213(13) 0.0146(12) 0.0220(13) 0.0002(9) 0.0073(11) -0.0013(9)
C10 0.0222(14) 0.0235(14) 0.0181(13) 0.0012(11) 0.0022(10) 0.0015(10)
C11 0.0206(14) 0.0259(13) 0.0164(12) 0.0007(10) 0.0042(10) 0.0000(11)
C12 0.0223(15) 0.0256(13) 0.0247(14) 0.0003(11) 0.0105(12) -0.0012(12)
C13 0.0274(15) 0.0190(13) 0.0229(14) 0.0014(10) 0.0030(11) 0.0044(10)
C14 0.0257(16) 0.0237(14) 0.0297(15) 0.0047(11) 0.0046(13) 0.0013(12)
C15 0.0347(18) 0.0248(15) 0.0369(18) 0.0049(13) -0.0035(14) -0.0022(13)
C16 0.0235(14) 0.0192(13) 0.0156(12) 0.0001(10) 0.0079(10) -0.0015(9)
C17 0.0242(14) 0.0244(14) 0.0175(11) -0.0017(12) 0.0036(11) 0.0006(11)
C18 0.0360(18) 0.0213(13) 0.0212(14) 0.0011(12) 0.0061(12) 0.0029(11)
C19 0.0388(19) 0.0216(13) 0.0199(13) -0.0089(12) 0.0076(13) 0.0001(10)
C20 0.0276(16) 0.0323(16) 0.0218(14) -0.0082(13) 0.0055(12) 0.0018(12)
C21 0.0220(14) 0.0255(13) 0.0204(13) 0.0013(11) 0.0068(11) 0.0033(11)

loop_
_atom_type_symbol
_atom_type_description
_atom_type_scat_dispersion_real
_atom_type_scat_dispersion_imag
_atom_type_scat_source
C C 0.0181 0.0091 'International Tables Vol C Tables 4.2.6.8 and 6.1.1.4'
H H 0.0000 0.0000 'International Tables Vol C Tables 4.2.6.8 and 6.1.1.4'
N N 0.0311 0.0180 'International Tables Vol C Tables 4.2.6.8 and 6.1.1.4'
O O 0.0492 0.0322 'International Tables Vol C Tables 4.2.6.8 and 6.1.1.4'
S S 0.3331 0.5567 'International Tables Vol C Tables 4.2.6.8 and 6.1.1.4'

loop_
_geom_angle_atom_site_label_1
_geom_angle_atom_site_label_2
_geom_angle_atom_site_label_3
_geom_angle_site_symmetry_1
_geom_angle_site_symmetry_3
_geom_angle
_geom_angle_publ_flag
O1 S1 O2 . . 119.14(15) ?
O1 S1 N1 . . 108.03(13) ?
O2 S1 N1 . . 107.60(13) ?
O1 S1 C1 . . 107.57(14) ?
O2 S1 C1 . . 107.18(14) ?
N1 S1 C1 . . 106.70(14) ?
C5 O3 N2 . . 109.1(2) ?
C2 N1 C13 . . 117.3(2) ?
C2 N1 S1 . . 119.87(19) ?
C13 N1 S1 . . 122.40(19) ?
C3 N2 O3 . . 105.7(2) ?
C16 C1 S1 . . 112.94(19) ?
C16 C1 H1A . . 109.0 ?
S1 C1 H1A . . 109.0 ?
C16 C1 H1B . . 109.0 ?
S1 C1 H1B . . 109.0 ?
H1A C1 H1B . . 107.8 ?
N1 C2 C3 . . 112.2(2) ?
N1 C2 H2A . . 109.2 ?
C3 C2 H2A . . 109.2 ?
N1 C2 H2B . . 109.2 ?
C3 C2 H2B . . 109.2 ?
H2A C2 H2B . . 107.9 ?
N2 C3 C4 . . 111.5(3) ?
N2 C3 C2 . . 118.9(3) ?
C4 C3 C2 . . 129.6(3) ?
C5 C4 C3 . . 104.6(2) ?
C5 C4 H4 . . 127.7 ?
C3 C4 H4 . . 127.7 ?
C4 C5 O3 . . 109.2(3) ?
C4 C5 C6 . . 134.8(3) ?
O3 C5 C6 . . 116.0(2) ?
C11 C6 C7 . . 119.0(3) ?
C11 C6 C5 . . 120.7(2) ?
C7 C6 C5 . . 120.3(3) ?
C8 C7 C6 . . 120.1(3) ?
C8 C7 H7 . . 119.9 ?
C6 C7 H7 . . 119.9 ?
C7 C8 C9 . . 121.3(2) ?
C7 C8 H8 . . 119.3 ?
C9 C8 H8 . . 119.3 ?
C8 C9 C10 . . 118.3(3) ?
C8 C9 C12 . . 120.3(3) ?
C10 C9 C12 . . 121.4(3) ?
C11 C10 C9 . . 121.2(3) ?
C11 C10 H10 . . 119.4 ?
C9 C10 H10 . . 119.4 ?
C10 C11 C6 . . 120.1(3) ?
C10 C11 H11 . . 120.0 ?
C6 C11 H11 . . 120.0 ?
C9 C12 H12A . . 109.5 ?
C9 C12 H12B . . 109.5 ?
H12A C12 H12B . . 109.5 ?
C9 C12 H12C . . 109.5 ?
H12A C12 H12C . . 109.5 ?
H12B C12 H12C . . 109.5 ?
N1 C13 C14 . . 112.9(3) ?
N1 C13 H13A . . 109.0 ?
C14 C13 H13A . . 109.0 ?
N1 C13 H13B . . 109.0 ?
C14 C13 H13B . . 109.0 ?
H13A C13 H13B . . 107.8 ?
C15 C14 C13 . . 123.4(3) ?
C15 C14 H14 . . 118.3 ?
C13 C14 H14 . . 118.3 ?
C14 C15 H15A . . 120.0 ?
C14 C15 H15B . . 120.0 ?
H15A C15 H15B . . 120.0 ?
C21 C16 C17 . . 119.3(3) ?
C21 C16 C1 . . 120.5(3) ?
C17 C16 C1 . . 120.2(3) ?
C18 C17 C16 . . 120.1(3) ?
C18 C17 H17 . . 120.0 ?
C16 C17 H17 . . 120.0 ?
C19 C18 C17 . . 120.3(3) ?
C19 C18 H18 . . 119.9 ?
C17 C18 H18 . . 119.9 ?
C20 C19 C18 . . 119.8(3) ?
C20 C19 H19 . . 120.1 ?
C18 C19 H19 . . 120.1 ?
C19 C20 C21 . . 120.2(3) ?
C19 C20 H20 . . 119.9 ?
C21 C20 H20 . . 119.9 ?
C16 C21 C20 . . 120.3(3) ?
C16 C21 H21 . . 119.9 ?
C20 C21 H21 . . 119.9 ?

loop_
_geom_bond_atom_site_label_1
_geom_bond_atom_site_label_2
_geom_bond_site_symmetry_2
_geom_bond_distance
_geom_bond_publ_flag
S1 O1 . 1.434(2) ?
S1 O2 . 1.438(2) ?
S1 N1 . 1.620(2) ?
S1 C1 . 1.794(3) ?
O3 C5 . 1.360(3) ?
O3 N2 . 1.399(3) ?
N1 C2 . 1.468(3) ?
N1 C13 . 1.477(4) ?
N2 C3 . 1.313(4) ?
C1 C16 . 1.506(4) ?
C1 H1A . 0.9900 ?
C1 H1B . 0.9900 ?
C2 C3 . 1.494(4) ?
C2 H2A . 0.9900 ?
C2 H2B . 0.9900 ?
C3 C4 . 1.424(4) ?
C4 C5 . 1.355(4) ?
C4 H4 . 0.9500 ?
C5 C6 . 1.455(4) ?
C6 C11 . 1.400(4) ?
C6 C7 . 1.403(3) ?
C7 C8 . 1.385(4) ?
C7 H7 . 0.9500 ?
C8 C9 . 1.393(4) ?
C8 H8 . 0.9500 ?
C9 C10 . 1.398(4) ?
C9 C12 . 1.507(4) ?
C10 C11 . 1.388(4) ?
C10 H10 . 0.9500 ?
C11 H11 . 0.9500 ?
C12 H12A . 0.9800 ?
C12 H12B . 0.9800 ?
C12 H12C . 0.9800 ?
C13 C14 . 1.492(5) ?
C13 H13A . 0.9900 ?
C13 H13B . 0.9900 ?
C14 C15 . 1.322(5) ?
C14 H14 . 0.9500 ?
C15 H15A . 0.9500 ?
C15 H15B . 0.9500 ?
C16 C21 . 1.387(4) ?
C16 C17 . 1.401(4) ?
C17 C18 . 1.389(4) ?
C17 H17 . 0.9500 ?
C18 C19 . 1.389(5) ?
C18 H18 . 0.9500 ?
C19 C20 . 1.383(5) ?
C19 H19 . 0.9500 ?
C20 C21 . 1.397(4) ?
C20 H20 . 0.9500 ?
C21 H21 . 0.9500 ?

loop_
_geom_hbond_atom_site_label_D
_geom_hbond_atom_site_label_H
_geom_hbond_atom_site_label_A
_geom_hbond_site_symmetry_A
_geom_hbond_distance_DH
_geom_hbond_distance_HA
_geom_hbond_distance_DA
_geom_hbond_angle_DHA
_geom_hbond_publ_flag
C7 H7 O3 . 0.95 2.44 2.763(4) 100 no
C8 H8 O2 3_455 0.95 2.59 3.404(4) 143 yes
C13 H13A O2 . 0.99 2.36 2.867(4) 111 no
C17 H17 O3 4_464 0.95 2.57 3.314(4) 135 yes
C19 H19 O1 2_575 0.95 2.51 3.434(4) 165 yes
C21 H21 O2 2_565 0.95 2.50 3.369(4) 152 yes

loop_
_geom_torsion_atom_site_label_1
_geom_torsion_atom_site_label_2
_geom_torsion_atom_site_label_3
_geom_torsion_atom_site_label_4
_geom_torsion_site_symmetry_1
_geom_torsion_site_symmetry_2
_geom_torsion_site_symmetry_3
_geom_torsion_site_symmetry_4
_geom_torsion
_geom_torsion_publ_flag
O1 S1 N1 C2 . . . . -28.6(3) ?
O2 S1 N1 C2 . . . . -158.5(2) ?
C1 S1 N1 C2 . . . . 86.8(2) ?
O1 S1 N1 C13 . . . . 144.0(2) ?
O2 S1 N1 C13 . . . . 14.2(3) ?
C1 S1 N1 C13 . . . . -100.6(3) ?
C5 O3 N2 C3 . . . . 0.4(3) ?
O1 S1 C1 C16 . . . . 58.5(2) ?
O2 S1 C1 C16 . . . . -172.3(2) ?
N1 S1 C1 C16 . . . . -57.3(2) ?
C13 N1 C2 C3 . . . . -75.0(3) ?
S1 N1 C2 C3 . . . . 98.1(3) ?
O3 N2 C3 C4 . . . . -0.4(3) ?
O3 N2 C3 C2 . . . . -179.9(2) ?
N1 C2 C3 N2 . . . . 101.3(3) ?
N1 C2 C3 C4 . . . . -78.2(4) ?
N2 C3 C4 C5 . . . . 0.2(3) ?
C2 C3 C4 C5 . . . . 179.7(3) ?
C3 C4 C5 O3 . . . . 0.0(3) ?
C3 C4 C5 C6 . . . . 178.8(3) ?
N2 O3 C5 C4 . . . . -0.2(3) ?
N2 O3 C5 C6 . . . . -179.3(2) ?
C4 C5 C6 C11 . . . . -8.8(5) ?
O3 C5 C6 C11 . . . . 169.9(2) ?
C4 C5 C6 C7 . . . . 173.8(3) ?
O3 C5 C6 C7 . . . . -7.5(4) ?
C11 C6 C7 C8 . . . . -0.2(4) ?
C5 C6 C7 C8 . . . . 177.3(3) ?
C6 C7 C8 C9 . . . . -0.8(4) ?
C7 C8 C9 C10 . . . . 1.0(4) ?
C7 C8 C9 C12 . . . . 179.9(3) ?
C8 C9 C10 C11 . . . . -0.3(4) ?
C12 C9 C10 C11 . . . . -179.1(3) ?
C9 C10 C11 C6 . . . . -0.6(4) ?
C7 C6 C11 C10 . . . . 0.8(4) ?
C5 C6 C11 C10 . . . . -176.6(3) ?
C2 N1 C13 C14 . . . . -65.6(3) ?
S1 N1 C13 C14 . . . . 121.6(3) ?
N1 C13 C14 C15 . . . . 126.2(3) ?
S1 C1 C16 C21 . . . . 105.6(3) ?
S1 C1 C16 C17 . . . . -74.6(3) ?
C21 C16 C17 C18 . . . . 0.1(4) ?
C1 C16 C17 C18 . . . . -179.7(3) ?
C16 C17 C18 C19 . . . . 0.5(5) ?
C17 C18 C19 C20 . . . . -0.6(5) ?
C18 C19 C20 C21 . . . . 0.1(5) ?
C17 C16 C21 C20 . . . . -0.6(4) ?
C1 C16 C21 C20 . . . . 179.2(3) ?
C19 C20 C21 C16 . . . . 0.5(5) ?

_cod_database_fobs_code 2244095
